data_4078711
loop_
_publ_author_name
'Kure, Bunsho'
'Taniguchi, Ayami'
'Nakajima, Takayuki'
'Tanase, Tomoaki'

_publ_section_title
;
 Hydride-Bridged NiRh Complexes with Tunable N3S2Dithiolato Ligands and
 Their Utilization as Catalysts for Hydrogenation of Aldehydes and CO2in
 Aqueous Media
;
_journal_issue 13
_journal_name_full Organometallics
_journal_page_first 4791
_journal_paper_doi 10.1021/om300350u
_journal_volume 31
_journal_year 2012
_chemical_formula_moiety 'C27 H46 N4 Ni O6.50 Rh S3'
_chemical_formula_sum 'C27 H46 N4 Ni O6.5 Rh S3'
_chemical_formula_weight 788.47
_space_group_IT_number 2
_symmetry_cell_setting triclinic
_symmetry_Int_Tables_number 2
_symmetry_space_group_name_Hall '-P 1'
_symmetry_space_group_name_H-M 'P -1'
_atom_sites_solution_hydrogens geom
_atom_sites_solution_primary direct
_atom_sites_solution_secondary difmap
_cell_angle_alpha 102.060(3)
_cell_angle_beta 97.969(5)
_cell_angle_gamma 99.346(7)
_cell_formula_units_Z 4
_cell_length_a 10.1751(15)
_cell_length_b 18.314(2)
_cell_length_c 18.8668(19)
_cell_measurement_reflns_used 8463
_cell_measurement_temperature 153
_cell_measurement_theta_max 27.45
_cell_measurement_theta_min 3.04
_cell_volume 3337.8(7)
_computing_cell_refinement CrystalClear
_computing_data_collection 'CrystalClear (Rigaku Inc., 2008)'
_computing_data_reduction CrystalClear
_computing_molecular_graphics 'CrystalStructure 4.0'
_computing_publication_material 'CrystalStructure 4.0 (Rigaku, 2010)'
_computing_structure_refinement 'SHELXL97 (Sheldrick, 2008)'
_computing_structure_solution 'SIR92 (Altomare, et al., 1994)'
_diffrn_ambient_temperature 153
_diffrn_detector_area_resol_mean 7.111
_diffrn_measured_fraction_theta_full 0.973
_diffrn_measured_fraction_theta_max 0.973
_diffrn_measurement_device_type 'Rigaku Saturn724'
_diffrn_measurement_method \w
_diffrn_radiation_type 'Mo K\a'
_diffrn_radiation_wavelength 0.71075
_diffrn_reflns_av_R_equivalents 0.0635
_diffrn_reflns_limit_h_max 13
_diffrn_reflns_limit_h_min -13
_diffrn_reflns_limit_k_max 23
_diffrn_reflns_limit_k_min -23
_diffrn_reflns_limit_l_max 22
_diffrn_reflns_limit_l_min -24
_diffrn_reflns_number 31612
_diffrn_reflns_theta_full 27.42
_diffrn_reflns_theta_max 27.43
_diffrn_standards_number 0
_exptl_absorpt_coefficient_mu 1.291
_exptl_absorpt_correction_type none
_exptl_crystal_colour brown
_exptl_crystal_density_diffrn 1.569
_exptl_crystal_density_method 'not measured'
_exptl_crystal_description platelet
_exptl_crystal_F_000 1636.00
_exptl_crystal_size_max 0.050
_exptl_crystal_size_mid 0.050
_exptl_crystal_size_min 0.020
_refine_diff_density_max 2.550
_refine_diff_density_min -1.040
_refine_ls_extinction_method none
_refine_ls_goodness_of_fit_ref 1.056
_refine_ls_hydrogen_treatment mixed
_refine_ls_number_parameters 774
_refine_ls_number_reflns 14827
_refine_ls_number_restraints 0
_refine_ls_R_factor_gt 0.0497
_refine_ls_shift/su_max 0.001
_refine_ls_structure_factor_coef Fsqd
_refine_ls_weighting_details 'w = 1/[\s^2^(Fo^2^)+(0.0987P)^2^+0.0000P] where P=(Fo^2^+2Fc^2^)/3'
_refine_ls_weighting_scheme calc
_refine_ls_wR_factor_ref 0.1585
_reflns_number_gt 10882
_reflns_number_total 14827
_reflns_threshold_expression F^2^>2.0\s(F^2^)
_cod_data_source_file om300350u_si_002.cif
_cod_data_source_block complex[4a]NO3
_cod_original_cell_volume 3337.8(8)
_cod_original_formula_sum 'C27 H46 N4 Ni O6.50 Rh S3'
_cod_database_code 4078711

loop_
_symmetry_equiv_pos_site_id
_symmetry_equiv_pos_as_xyz
1 +X,+Y,+Z
2 -X,-Y,-Z

loop_
_atom_site_label
_atom_site_type_symbol
_atom_site_fract_x
_atom_site_fract_y
_atom_site_fract_z
_atom_site_U_iso_or_equiv
_atom_site_adp_type
_atom_site_occupancy
_atom_site_symmetry_multiplicity
_atom_site_calc_flag
_atom_site_refinement_flags
Rh1 Rh 0.59654(3) 0.345161(16) 0.533133(16) 0.02621(9) Uani 1.0 2 d .
Rh2 Rh 0.85570(3) 0.447848(16) 0.134181(16) 0.02440(9) Uani 1.0 2 d .
Ni1 Ni 0.41613(5) 0.23098(3) 0.43771(3) 0.02625(12) Uani 1.0 2 d .
Ni2 Ni 0.65380(5) 0.33691(3) 0.05068(3) 0.02767(12) Uani 1.0 2 d .
S1 S 0.35489(9) 0.33138(5) 0.51340(5) 0.0279(2) Uani 1.0 2 d .
S2 S 0.57065(10) 0.31885(5) 0.40213(5) 0.0302(2) Uani 1.0 2 d .
S3 S 0.17157(10) 0.22446(5) 0.29924(5) 0.0309(2) Uani 1.0 2 d .
S4 S 0.66772(10) 0.46535(5) 0.05391(5) 0.0294(2) Uani 1.0 2 d .
S5 S 0.87545(10) 0.35025(6) 0.03280(6) 0.0328(3) Uani 1.0 2 d .
S6 S 0.53101(12) 0.28472(6) -0.12731(5) 0.0366(3) Uani 1.0 2 d .
O1 O 0.1258(3) 0.28302(15) 0.34662(15) 0.0364(7) Uani 1.0 2 d .
O2 O 0.2713(3) 0.24257(17) 0.25538(17) 0.0401(7) Uani 1.0 2 d .
O3 O -0.0803(5) 0.1514(4) 0.4845(4) 0.1034(18) Uani 1.0 2 d .
O4 O -0.0345(6) 0.1500(4) 0.5949(4) 0.120(3) Uani 1.0 2 d .
O5 O -0.2266(5) 0.0850(4) 0.5326(3) 0.0964(16) Uani 1.0 2 d .
O6 O 0.4662(4) 0.34941(18) -0.12125(17) 0.0527(9) Uani 1.0 2 d .
O7 O 0.6671(4) 0.29032(18) -0.13936(17) 0.0459(8) Uani 1.0 2 d .
O8 O 0.3992(7) 0.0835(3) 0.1337(3) 0.111(2) Uani 1.0 2 d .
O9 O 0.3524(7) -0.0298(4) 0.1495(5) 0.125(3) Uani 1.0 2 d .
O10 O 0.2306(9) 0.0017(4) 0.0625(4) 0.148(4) Uani 1.0 2 d .
O11 O 0.1752(7) 0.1418(3) 0.0249(4) 0.128(3) Uani 1.0 2 d .
O12 O -0.0332(11) 0.1248(5) -0.0736(7) 0.225(5) Uani 1.0 2 d .
O13 O -0.2463(11) 0.0850(5) 0.6951(6) 0.207(5) Uani 1.0 2 d .
N1 N 0.3452(4) 0.15763(19) 0.49983(19) 0.0351(8) Uani 1.0 2 d .
N2 N 0.5057(4) 0.14470(19) 0.3902(2) 0.0367(8) Uani 1.0 2 d .
N3 N 0.2401(4) 0.17028(17) 0.35364(18) 0.0301(7) Uani 1.0 2 d .
N4 N -0.1149(6) 0.1267(4) 0.5419(4) 0.0802(18) Uani 1.0 2 d .
N5 N 0.4762(4) 0.3342(3) 0.09176(19) 0.0420(9) Uani 1.0 2 d .
N6 N 0.6710(5) 0.2412(2) 0.0907(2) 0.0438(9) Uani 1.0 2 d .
N7 N 0.5246(4) 0.2569(2) -0.04623(18) 0.0358(8) Uani 1.0 2 d .
N8 N 0.3257(8) 0.0209(3) 0.1127(5) 0.101(3) Uani 1.0 2 d .
C1 C 0.7498(5) 0.3595(3) 0.6325(3) 0.0353(9) Uani 1.0 2 d .
C2 C 0.8144(4) 0.3834(3) 0.5762(3) 0.0325(9) Uani 1.0 2 d .
C3 C 0.7595(4) 0.4490(3) 0.5607(3) 0.0317(9) Uani 1.0 2 d .
C4 C 0.6629(4) 0.4628(3) 0.6057(3) 0.0316(9) Uani 1.0 2 d .
C5 C 0.6535(5) 0.4062(3) 0.6492(3) 0.0331(9) Uani 1.0 2 d .
C6 C 0.7837(5) 0.2982(3) 0.6696(3) 0.0465(11) Uani 1.0 2 d .
C7 C 0.9284(5) 0.3546(3) 0.5445(3) 0.0425(11) Uani 1.0 2 d .
C8 C 0.8035(5) 0.4942(3) 0.5072(3) 0.0392(10) Uani 1.0 2 d .
C9 C 0.5841(5) 0.5259(3) 0.6095(3) 0.0382(10) Uani 1.0 2 d .
C10 C 0.5685(5) 0.4024(3) 0.7085(3) 0.0441(11) Uani 1.0 2 d .
C11 C 0.2818(5) 0.2738(3) 0.5723(3) 0.0359(9) Uani 1.0 2 d .
C12 C 0.3410(5) 0.2023(3) 0.5743(3) 0.0384(10) Uani 1.0 2 d .
C13 C 0.4492(5) 0.1080(3) 0.5040(3) 0.0439(11) Uani 1.0 2 d .
C14 C 0.4870(5) 0.0809(3) 0.4285(3) 0.0440(11) Uani 1.0 2 d .
C15 C 0.6519(5) 0.1775(3) 0.3980(3) 0.0401(10) Uani 1.0 2 d .
C16 C 0.6778(5) 0.2509(3) 0.3729(3) 0.0381(10) Uani 1.0 2 d .
C17 C 0.2094(5) 0.1111(3) 0.4606(3) 0.0386(10) Uani 1.0 2 d .
C18 C 0.1432(5) 0.1470(3) 0.4026(3) 0.0357(9) Uani 1.0 2 d .
C19 C 0.2845(5) 0.1046(3) 0.3073(3) 0.0400(10) Uani 1.0 2 d .
C20 C 0.4370(5) 0.1207(3) 0.3120(3) 0.0417(10) Uani 1.0 2 d .
C21 C 0.0285(4) 0.1614(3) 0.2418(3) 0.0308(8) Uani 1.0 2 d .
C22 C -0.0936(5) 0.1510(3) 0.2661(3) 0.0331(9) Uani 1.0 2 d .
C23 C -0.2023(5) 0.0959(3) 0.2233(3) 0.0366(9) Uani 1.0 2 d .
C24 C -0.1899(5) 0.0514(3) 0.1562(3) 0.0380(10) Uani 1.0 2 d .
C25 C -0.0687(5) 0.0654(3) 0.1301(3) 0.0399(10) Uani 1.0 2 d .
C26 C 0.0417(5) 0.1204(3) 0.1731(3) 0.0366(9) Uani 1.0 2 d .
C27 C -0.3079(5) -0.0102(3) 0.1112(3) 0.0493(12) Uani 1.0 2 d .
C28 C 0.9581(4) 0.4869(3) 0.2501(2) 0.0304(8) Uani 1.0 2 d .
C29 C 1.0537(4) 0.4669(3) 0.2047(2) 0.0297(8) Uani 1.0 2 d .
C30 C 1.0646(4) 0.5186(2) 0.1558(2) 0.0297(8) Uani 1.0 2 d .
C31 C 0.9722(4) 0.5674(2) 0.1697(2) 0.0299(8) Uani 1.0 2 d .
C32 C 0.9019(4) 0.5465(3) 0.2271(2) 0.0311(9) Uani 1.0 2 d .
C33 C 0.9208(5) 0.4505(3) 0.3115(3) 0.0413(10) Uani 1.0 2 d .
C34 C 1.1400(5) 0.4085(3) 0.2116(3) 0.0403(10) Uani 1.0 2 d .
C35 C 1.1574(4) 0.5189(3) 0.1010(3) 0.0354(9) Uani 1.0 2 d .
C36 C 0.9483(5) 0.6307(3) 0.1346(3) 0.0397(10) Uani 1.0 2 d .
C37 C 0.8077(5) 0.5908(3) 0.2638(3) 0.0432(11) Uani 1.0 2 d .
C38 C 0.5278(5) 0.4758(3) 0.1050(3) 0.0395(10) Uani 1.0 2 d .
C39 C 0.4859(5) 0.4114(3) 0.1410(3) 0.0439(11) Uani 1.0 2 d .
C40 C 0.4610(6) 0.2724(3) 0.1339(3) 0.0579(15) Uani 1.0 2 d .
C41 C 0.5970(6) 0.2496(3) 0.1541(3) 0.0566(15) Uani 1.0 2 d .
C42 C 0.8172(6) 0.2444(3) 0.1181(3) 0.0544(14) Uani 1.0 2 d .
C43 C 0.9053(6) 0.2647(3) 0.0640(3) 0.0484(12) Uani 1.0 2 d .
C44 C 0.3685(5) 0.3176(4) 0.0263(3) 0.0503(13) Uani 1.0 2 d .
C45 C 0.3840(5) 0.2469(3) -0.0299(3) 0.0509(13) Uani 1.0 2 d .
C46 C 0.5882(6) 0.1878(3) -0.0449(3) 0.0434(11) Uani 1.0 2 d .
C47 C 0.6069(6) 0.1723(3) 0.0318(3) 0.0531(14) Uani 1.0 2 d .
C48 C 0.4268(5) 0.2092(3) -0.1957(2) 0.0339(9) Uani 1.0 2 d .
C49 C 0.2924(5) 0.2126(3) -0.2166(3) 0.0397(10) Uani 1.0 2 d .
C50 C 0.2085(5) 0.1506(3) -0.2692(3) 0.0464(11) Uani 1.0 2 d .
C51 C 0.2579(6) 0.0871(3) -0.3005(3) 0.0419(11) Uani 1.0 2 d .
C52 C 0.3925(6) 0.0871(3) -0.2796(3) 0.0515(13) Uani 1.0 2 d .
C53 C 0.4784(5) 0.1474(3) -0.2276(3) 0.0418(10) Uani 1.0 2 d .
C54 C 0.1670(7) 0.0221(3) -0.3574(3) 0.0643(17) Uani 1.0 2 d .
H1 H 0.585(5) 0.253(3) 0.529(3) 0.043(13) Uiso 1.0 2 d .
H2 H 0.749(5) 0.389(3) 0.152(3) 0.040(12) Uiso 1.0 2 d .
H6A H 0.7019 0.2594 0.6641 0.0558 Uiso 1.0 2 calc R
H6B H 0.8188 0.3205 0.7221 0.0558 Uiso 1.0 2 calc R
H6C H 0.8524 0.2747 0.6470 0.0558 Uiso 1.0 2 calc R
H7A H 0.9230 0.3010 0.5459 0.0510 Uiso 1.0 2 calc R
H7B H 1.0149 0.3847 0.5735 0.0510 Uiso 1.0 2 calc R
H7C H 0.9221 0.3593 0.4934 0.0510 Uiso 1.0 2 calc R
H8A H 0.8421 0.5471 0.5337 0.0470 Uiso 1.0 2 calc R
H8B H 0.7252 0.4931 0.4701 0.0470 Uiso 1.0 2 calc R
H8C H 0.8719 0.4721 0.4830 0.0470 Uiso 1.0 2 calc R
H9A H 0.5303 0.5212 0.5609 0.0458 Uiso 1.0 2 calc R
H9B H 0.6470 0.5752 0.6247 0.0458 Uiso 1.0 2 calc R
H9C H 0.5238 0.5224 0.6454 0.0458 Uiso 1.0 2 calc R
H10A H 0.6278 0.4134 0.7565 0.0529 Uiso 1.0 2 calc R
H10B H 0.5123 0.3514 0.6986 0.0529 Uiso 1.0 2 calc R
H10C H 0.5101 0.4401 0.7087 0.0529 Uiso 1.0 2 calc R
H11A H 0.2966 0.3058 0.6231 0.0430 Uiso 1.0 2 calc R
H11B H 0.1829 0.2583 0.5546 0.0430 Uiso 1.0 2 calc R
H12A H 0.4339 0.2175 0.6034 0.0460 Uiso 1.0 2 calc R
H12B H 0.2856 0.1697 0.5994 0.0460 Uiso 1.0 2 calc R
H13A H 0.4127 0.0633 0.5222 0.0527 Uiso 1.0 2 calc R
H13B H 0.5313 0.1371 0.5394 0.0527 Uiso 1.0 2 calc R
H14A H 0.5718 0.0612 0.4347 0.0528 Uiso 1.0 2 calc R
H14B H 0.4147 0.0388 0.3979 0.0528 Uiso 1.0 2 calc R
H15A H 0.6951 0.1397 0.3689 0.0481 Uiso 1.0 2 calc R
H15B H 0.6951 0.1871 0.4503 0.0481 Uiso 1.0 2 calc R
H16A H 0.6646 0.2382 0.3184 0.0457 Uiso 1.0 2 calc R
H16B H 0.7737 0.2761 0.3917 0.0457 Uiso 1.0 2 calc R
H17A H 0.1494 0.1058 0.4970 0.0463 Uiso 1.0 2 calc R
H17B H 0.2203 0.0595 0.4366 0.0463 Uiso 1.0 2 calc R
H18A H 0.0633 0.1100 0.3719 0.0429 Uiso 1.0 2 calc R
H18B H 0.1113 0.1923 0.4274 0.0429 Uiso 1.0 2 calc R
H19A H 0.2396 0.0958 0.2554 0.0480 Uiso 1.0 2 calc R
H19B H 0.2568 0.0579 0.3245 0.0480 Uiso 1.0 2 calc R
H20A H 0.4658 0.0743 0.2872 0.0500 Uiso 1.0 2 calc R
H20B H 0.4631 0.1615 0.2866 0.0500 Uiso 1.0 2 calc R
H22 H -0.1034 0.1812 0.3118 0.0397 Uiso 1.0 2 calc R
H23 H -0.2861 0.0887 0.2402 0.0439 Uiso 1.0 2 calc R
H25 H -0.0609 0.0376 0.0829 0.0478 Uiso 1.0 2 calc R
H26 H 0.1245 0.1295 0.1555 0.0439 Uiso 1.0 2 calc R
H27A H -0.3861 0.0129 0.0993 0.0592 Uiso 1.0 2 calc R
H27B H -0.3317 -0.0478 0.1397 0.0592 Uiso 1.0 2 calc R
H27C H -0.2821 -0.0353 0.0655 0.0592 Uiso 1.0 2 calc R
H33A H 1.0018 0.4568 0.3487 0.0495 Uiso 1.0 2 calc R
H33B H 0.8832 0.3961 0.2914 0.0495 Uiso 1.0 2 calc R
H33C H 0.8532 0.4751 0.3342 0.0495 Uiso 1.0 2 calc R
H34A H 1.1646 0.3890 0.1638 0.0484 Uiso 1.0 2 calc R
H34B H 1.0893 0.3664 0.2275 0.0484 Uiso 1.0 2 calc R
H34C H 1.2224 0.4320 0.2480 0.0484 Uiso 1.0 2 calc R
H35A H 1.2186 0.5686 0.1123 0.0424 Uiso 1.0 2 calc R
H35B H 1.1041 0.5090 0.0514 0.0424 Uiso 1.0 2 calc R
H35C H 1.2106 0.4791 0.1034 0.0424 Uiso 1.0 2 calc R
H36A H 0.9195 0.6107 0.0813 0.0477 Uiso 1.0 2 calc R
H36B H 1.0321 0.6689 0.1443 0.0477 Uiso 1.0 2 calc R
H36C H 0.8774 0.6542 0.1549 0.0477 Uiso 1.0 2 calc R
H37A H 0.8515 0.6170 0.3143 0.0518 Uiso 1.0 2 calc R
H37B H 0.7244 0.5559 0.2647 0.0518 Uiso 1.0 2 calc R
H37C H 0.7857 0.6284 0.2363 0.0518 Uiso 1.0 2 calc R
H38A H 0.5547 0.5239 0.1436 0.0474 Uiso 1.0 2 calc R
H38B H 0.4483 0.4803 0.0707 0.0474 Uiso 1.0 2 calc R
H39A H 0.5524 0.4173 0.1864 0.0527 Uiso 1.0 2 calc R
H39B H 0.3968 0.4150 0.1555 0.0527 Uiso 1.0 2 calc R
H40A H 0.3948 0.2273 0.1034 0.0695 Uiso 1.0 2 calc R
H40B H 0.4260 0.2909 0.1793 0.0695 Uiso 1.0 2 calc R
H41A H 0.6532 0.2888 0.1963 0.0680 Uiso 1.0 2 calc R
H41B H 0.5813 0.2008 0.1692 0.0680 Uiso 1.0 2 calc R
H42A H 0.8290 0.1943 0.1270 0.0652 Uiso 1.0 2 calc R
H42B H 0.8468 0.2828 0.1655 0.0652 Uiso 1.0 2 calc R
H43A H 0.8884 0.2212 0.0205 0.0581 Uiso 1.0 2 calc R
H43B H 1.0015 0.2730 0.0873 0.0581 Uiso 1.0 2 calc R
H44A H 0.3743 0.3618 0.0036 0.0604 Uiso 1.0 2 calc R
H44B H 0.2788 0.3085 0.0411 0.0604 Uiso 1.0 2 calc R
H45A H 0.3649 0.2013 -0.0098 0.0611 Uiso 1.0 2 calc R
H45B H 0.3180 0.2393 -0.0759 0.0611 Uiso 1.0 2 calc R
H46A H 0.6773 0.1963 -0.0606 0.0521 Uiso 1.0 2 calc R
H46B H 0.5298 0.1428 -0.0804 0.0521 Uiso 1.0 2 calc R
H47A H 0.5175 0.1512 0.0420 0.0637 Uiso 1.0 2 calc R
H47B H 0.6637 0.1333 0.0328 0.0637 Uiso 1.0 2 calc R
H49 H 0.2577 0.2558 -0.1961 0.0476 Uiso 1.0 2 calc R
H50 H 0.1159 0.1520 -0.2835 0.0557 Uiso 1.0 2 calc R
H52 H 0.4283 0.0447 -0.3012 0.0617 Uiso 1.0 2 calc R
H53 H 0.5714 0.1461 -0.2143 0.0502 Uiso 1.0 2 calc R
H54A H 0.1655 -0.0251 -0.3404 0.0771 Uiso 1.0 2 calc R
H54B H 0.2011 0.0165 -0.4039 0.0771 Uiso 1.0 2 calc R
H54C H 0.0751 0.0323 -0.3649 0.0771 Uiso 1.0 2 calc R

loop_
_atom_site_aniso_label
_atom_site_aniso_U_11
_atom_site_aniso_U_22
_atom_site_aniso_U_33
_atom_site_aniso_U_12
_atom_site_aniso_U_13
_atom_site_aniso_U_23
Rh1 0.02528(16) 0.02742(16) 0.02755(17) 0.00577(12) 0.00717(12) 0.00806(12)
Rh2 0.02094(16) 0.02741(15) 0.02659(16) 0.00559(11) 0.00655(12) 0.00812(12)
Ni1 0.0284(3) 0.0238(3) 0.0293(3) 0.00839(19) 0.0071(2) 0.00853(19)
Ni2 0.0282(3) 0.0291(3) 0.0251(3) 0.00118(19) 0.0067(2) 0.00711(19)
S1 0.0272(5) 0.0279(5) 0.0317(5) 0.0088(4) 0.0093(4) 0.0087(4)
S2 0.0322(5) 0.0337(5) 0.0287(5) 0.0088(4) 0.0112(4) 0.0104(4)
S3 0.0339(6) 0.0273(5) 0.0324(5) 0.0051(4) 0.0058(4) 0.0099(4)
S4 0.0270(5) 0.0335(5) 0.0285(5) 0.0092(4) 0.0043(4) 0.0072(4)
S5 0.0328(6) 0.0334(5) 0.0349(6) 0.0116(4) 0.0118(5) 0.0064(4)
S6 0.0479(7) 0.0308(5) 0.0274(5) -0.0000(5) 0.0066(5) 0.0052(4)
O1 0.0448(18) 0.0303(14) 0.0366(16) 0.0102(13) 0.0064(13) 0.0120(12)
O2 0.0395(17) 0.0412(16) 0.0422(17) 0.0034(13) 0.0114(14) 0.0165(14)
O3 0.060(3) 0.127(5) 0.116(5) 0.034(3) 0.010(3) 0.003(4)
O4 0.085(4) 0.150(6) 0.100(5) 0.001(4) -0.034(4) 0.023(4)
O5 0.058(3) 0.113(4) 0.108(4) -0.001(3) -0.010(3) 0.033(4)
O6 0.077(3) 0.0364(17) 0.0377(18) 0.0120(17) 0.0007(17) -0.0002(14)
O7 0.051(2) 0.0484(18) 0.0350(17) -0.0058(15) 0.0121(15) 0.0114(14)
O8 0.149(6) 0.053(3) 0.113(5) -0.028(3) 0.049(4) 0.000(3)
O9 0.099(5) 0.070(4) 0.214(8) 0.013(3) 0.045(5) 0.041(5)
O10 0.193(8) 0.128(6) 0.075(4) -0.069(6) 0.033(5) -0.006(4)
O11 0.153(6) 0.088(4) 0.121(5) -0.044(4) 0.092(5) -0.018(4)
O12 0.203(9) 0.092(5) 0.317(13) 0.020(6) 0.031(9) -0.072(7)
O13 0.238(11) 0.138(7) 0.326(13) 0.064(7) 0.157(10) 0.145(8)
N1 0.039(2) 0.0317(17) 0.040(2) 0.0101(15) 0.0078(16) 0.0174(15)
N2 0.040(2) 0.0336(18) 0.041(2) 0.0148(15) 0.0087(16) 0.0105(15)
N3 0.0324(18) 0.0253(15) 0.0349(18) 0.0085(13) 0.0069(14) 0.0093(13)
N4 0.048(4) 0.089(4) 0.091(5) 0.041(3) -0.012(4) -0.011(4)
N5 0.0326(19) 0.056(3) 0.0283(18) -0.0088(17) 0.0105(15) 0.0014(16)
N6 0.057(3) 0.0342(18) 0.035(2) -0.0086(17) 0.0032(18) 0.0137(16)
N7 0.040(2) 0.0386(19) 0.0269(17) -0.0011(15) 0.0089(15) 0.0094(15)
N8 0.122(6) 0.045(3) 0.136(7) -0.008(4) 0.094(5) -0.006(4)
C1 0.034(3) 0.032(2) 0.038(3) 0.0038(17) -0.0004(18) 0.0113(17)
C2 0.029(2) 0.0300(19) 0.037(3) 0.0050(16) 0.0011(17) 0.0084(17)
C3 0.029(2) 0.0305(19) 0.036(3) 0.0027(16) 0.0038(17) 0.0106(17)
C4 0.030(2) 0.0301(19) 0.032(2) 0.0049(16) -0.0009(17) 0.0066(16)
C5 0.034(3) 0.033(2) 0.031(2) 0.0049(17) 0.0024(17) 0.0093(16)
C6 0.046(3) 0.040(3) 0.054(3) 0.011(2) -0.002(3) 0.019(3)
C7 0.027(2) 0.043(3) 0.057(3) 0.0117(18) 0.007(2) 0.008(2)
C8 0.033(3) 0.040(3) 0.047(3) 0.0018(18) 0.0058(19) 0.021(2)
C9 0.043(3) 0.037(3) 0.035(3) 0.0133(19) 0.0029(19) 0.0065(18)
C10 0.048(3) 0.054(3) 0.030(3) 0.008(3) 0.010(2) 0.009(2)
C11 0.034(3) 0.043(3) 0.036(3) 0.0092(18) 0.0169(18) 0.0125(18)
C12 0.041(3) 0.045(3) 0.036(3) 0.0098(19) 0.0108(19) 0.0219(19)
C13 0.048(3) 0.038(3) 0.056(3) 0.019(2) 0.007(3) 0.026(2)
C14 0.054(3) 0.031(2) 0.053(3) 0.022(2) 0.009(3) 0.013(2)
C15 0.037(3) 0.046(3) 0.042(3) 0.023(2) 0.0124(19) 0.0058(19)
C16 0.034(3) 0.046(3) 0.034(3) 0.0104(19) 0.0107(18) 0.0024(18)
C17 0.037(3) 0.033(2) 0.048(3) 0.0033(17) 0.006(2) 0.0192(19)
C18 0.033(3) 0.031(2) 0.043(3) 0.0011(16) 0.0039(19) 0.0157(18)
C19 0.050(3) 0.029(2) 0.038(3) 0.0123(19) 0.001(2) 0.0036(17)
C20 0.050(3) 0.036(3) 0.039(3) 0.018(2) 0.008(2) 0.0012(18)
C21 0.032(2) 0.0313(19) 0.029(2) 0.0044(16) 0.0034(16) 0.0105(16)
C22 0.037(3) 0.033(2) 0.029(2) 0.0077(17) 0.0078(17) 0.0055(16)
C23 0.034(3) 0.042(3) 0.038(3) 0.0072(18) 0.0105(18) 0.0158(18)
C24 0.040(3) 0.035(2) 0.037(3) 0.0016(18) 0.0035(19) 0.0113(18)
C25 0.044(3) 0.042(3) 0.032(3) 0.0054(19) 0.0095(19) 0.0062(18)
C26 0.035(3) 0.039(3) 0.037(3) 0.0086(18) 0.0102(18) 0.0100(18)
C27 0.046(3) 0.042(3) 0.049(3) -0.007(2) 0.005(3) 0.001(2)
C28 0.028(2) 0.040(2) 0.0233(19) 0.0015(16) 0.0053(16) 0.0096(16)
C29 0.0243(19) 0.039(2) 0.0272(19) 0.0060(16) 0.0044(15) 0.0105(16)
C30 0.027(2) 0.0307(19) 0.031(2) 0.0018(15) 0.0032(16) 0.0107(16)
C31 0.028(2) 0.0295(18) 0.031(2) 0.0018(15) 0.0033(16) 0.0076(16)
C32 0.029(2) 0.036(2) 0.0264(19) 0.0064(16) 0.0035(16) 0.0037(16)
C33 0.041(3) 0.055(3) 0.028(2) 0.004(2) 0.0076(19) 0.0138(19)
C34 0.028(2) 0.051(3) 0.047(3) 0.0145(19) 0.0039(19) 0.018(2)
C35 0.028(2) 0.040(3) 0.043(3) 0.0062(17) 0.0134(18) 0.0161(18)
C36 0.045(3) 0.035(2) 0.041(3) 0.0083(19) 0.010(2) 0.0111(18)
C37 0.040(3) 0.049(3) 0.039(3) 0.013(2) 0.011(2) 0.001(2)
C38 0.029(3) 0.051(3) 0.037(3) 0.0173(19) 0.0041(18) 0.0002(19)
C39 0.027(3) 0.069(3) 0.030(3) 0.004(2) 0.0111(18) -0.000(2)
C40 0.067(4) 0.061(3) 0.034(3) -0.024(3) 0.021(3) 0.006(3)
C41 0.076(4) 0.053(3) 0.033(3) -0.018(3) 0.007(3) 0.020(3)
C42 0.078(4) 0.035(3) 0.048(3) 0.011(3) -0.006(3) 0.017(2)
C43 0.053(3) 0.038(3) 0.055(3) 0.020(3) 0.005(3) 0.006(2)
C44 0.028(3) 0.075(4) 0.034(3) -0.006(3) 0.0057(19) -0.006(3)
C45 0.038(3) 0.064(3) 0.039(3) -0.015(3) 0.012(2) 0.001(3)
C46 0.063(3) 0.027(2) 0.035(3) -0.0027(19) 0.007(3) 0.0067(17)
C47 0.081(4) 0.034(3) 0.036(3) -0.013(3) 0.000(3) 0.0133(19)
C48 0.038(3) 0.034(2) 0.027(2) 0.0027(17) 0.0045(17) 0.0053(16)
C49 0.039(3) 0.049(3) 0.032(3) 0.013(2) 0.0062(19) 0.0072(19)
C50 0.039(3) 0.062(3) 0.034(3) -0.000(3) 0.001(2) 0.013(3)
C51 0.060(3) 0.029(2) 0.034(3) -0.0041(19) 0.002(2) 0.0146(18)
C52 0.080(4) 0.030(3) 0.039(3) 0.012(3) -0.004(3) 0.0032(19)
C53 0.051(3) 0.038(3) 0.034(3) 0.010(2) 0.003(2) 0.0053(18)
C54 0.088(5) 0.038(3) 0.053(3) -0.012(3) -0.015(3) 0.015(3)

loop_
_atom_type_symbol
_atom_type_description
_atom_type_scat_dispersion_real
_atom_type_scat_dispersion_imag
_atom_type_scat_source
C C 0.0033 0.0016
;
International Tables for Crystallography
(1992, Vol. C, Tables 4.2.6.8 and 6.1.1.4)
;
H H 0.0000 0.0000
;
International Tables for Crystallography
(1992, Vol. C, Table 6.1.1.4)
;
N N 0.0061 0.0033
;
International Tables for Crystallography
(1992, Vol. C, Tables 4.2.6.8 and 6.1.1.4)
;
Ni Ni 0.3393 1.1124
;
International Tables for Crystallography
(1992, Vol. C, Tables 4.2.6.8 and 6.1.1.4)
;
O O 0.0106 0.0060
;
International Tables for Crystallography
(1992, Vol. C, Tables 4.2.6.8 and 6.1.1.4)
;
Rh Rh -1.1178 0.9187
;
International Tables for Crystallography
(1992, Vol. C, Tables 4.2.6.8 and 6.1.1.4)
;
S S 0.1246 0.1234
;
International Tables for Crystallography
(1992, Vol. C, Tables 4.2.6.8 and 6.1.1.4)
;

loop_
_geom_angle_atom_site_label_1
_geom_angle_atom_site_label_2
_geom_angle_atom_site_label_3
_geom_angle
_geom_angle_publ_flag
Ni1 Rh1 S1 53.56(3) yes
Ni1 Rh1 S2 54.25(3) yes
Ni1 Rh1 C1 137.76(11) yes
Ni1 Rh1 C2 141.96(11) yes
Ni1 Rh1 C3 152.91(11) yes
Ni1 Rh1 C4 153.91(11) yes
Ni1 Rh1 C5 143.42(12) yes
S1 Rh1 S2 85.36(4) yes
S1 Rh1 C1 132.76(13) yes
S1 Rh1 C2 164.27(11) yes
S1 Rh1 C3 130.75(12) yes
S1 Rh1 C4 101.64(11) yes
S1 Rh1 C5 101.80(12) yes
S2 Rh1 C1 141.35(13) yes
S2 Rh1 C2 106.56(12) yes
S2 Rh1 C3 98.72(12) yes
S2 Rh1 C4 123.19(12) yes
S2 Rh1 C5 160.84(12) yes
C1 Rh1 C2 37.91(17) yes
C1 Rh1 C3 63.47(16) yes
C1 Rh1 C4 63.26(16) yes
C1 Rh1 C5 37.87(17) yes
C2 Rh1 C3 38.78(16) yes
C2 Rh1 C4 63.39(15) yes
C2 Rh1 C5 63.71(16) yes
C3 Rh1 C4 36.70(16) yes
C3 Rh1 C5 63.09(16) yes
C4 Rh1 C5 38.22(16) yes
Ni2 Rh2 S4 54.08(3) yes
Ni2 Rh2 S5 53.68(3) yes
Ni2 Rh2 C28 138.52(11) yes
Ni2 Rh2 C29 142.41(11) yes
Ni2 Rh2 C30 152.23(10) yes
Ni2 Rh2 C31 153.37(11) yes
Ni2 Rh2 C32 143.43(11) yes
S4 Rh2 S5 85.23(4) yes
S4 Rh2 C28 140.29(12) yes
S4 Rh2 C29 162.33(12) yes
S4 Rh2 C30 124.80(12) yes
S4 Rh2 C31 99.64(11) yes
S4 Rh2 C32 105.95(12) yes
S5 Rh2 C28 134.07(12) yes
S5 Rh2 C29 101.68(11) yes
S5 Rh2 C30 99.40(11) yes
S5 Rh2 C31 127.86(12) yes
S5 Rh2 C32 162.89(11) yes
C28 Rh2 C29 37.88(16) yes
C28 Rh2 C30 63.40(15) yes
C28 Rh2 C31 63.39(16) yes
C28 Rh2 C32 38.07(17) yes
C29 Rh2 C30 38.42(16) yes
C29 Rh2 C31 63.23(15) yes
C29 Rh2 C32 63.99(15) yes
C30 Rh2 C31 36.85(15) yes
C30 Rh2 C32 63.64(15) yes
C31 Rh2 C32 38.66(16) yes
Rh1 Ni1 S1 56.70(3) yes
Rh1 Ni1 S2 56.15(3) yes
Rh1 Ni1 N1 105.66(9) yes
Rh1 Ni1 N2 112.24(9) yes
Rh1 Ni1 N3 160.89(10) yes
S1 Ni1 S2 88.70(4) yes
S1 Ni1 N1 90.87(11) yes
S1 Ni1 N2 166.94(10) yes
S1 Ni1 N3 108.60(10) yes
S2 Ni1 N1 157.58(10) yes
S2 Ni1 N2 89.80(11) yes
S2 Ni1 N3 115.95(10) yes
N1 Ni1 N2 85.60(16) yes
N1 Ni1 N3 85.37(13) yes
N2 Ni1 N3 83.68(13) yes
Rh2 Ni2 S4 56.06(3) yes
Rh2 Ni2 S5 56.37(3) yes
Rh2 Ni2 N5 112.45(9) yes
Rh2 Ni2 N6 105.42(10) yes
Rh2 Ni2 N7 160.75(11) yes
S4 Ni2 S5 88.32(5) yes
S4 Ni2 N5 90.15(12) yes
S4 Ni2 N6 157.59(10) yes
S4 Ni2 N7 116.18(11) yes
S5 Ni2 N5 166.81(10) yes
S5 Ni2 N6 90.51(13) yes
S5 Ni2 N7 108.63(11) yes
N5 Ni2 N6 85.93(18) yes
N5 Ni2 N7 83.76(14) yes
N6 Ni2 N7 85.34(14) yes
Rh1 S1 Ni1 69.74(3) yes
Rh1 S1 C11 110.58(15) yes
Ni1 S1 C11 94.85(15) yes
Rh1 S2 Ni1 69.59(4) yes
Rh1 S2 C16 108.18(15) yes
Ni1 S2 C16 94.67(15) yes
O1 S3 O2 121.21(18) yes
O1 S3 N3 107.28(18) yes
O1 S3 C21 108.34(19) yes
O2 S3 N3 105.26(19) yes
O2 S3 C21 109.18(19) yes
N3 S3 C21 104.26(18) yes
Rh2 S4 Ni2 69.86(4) yes
Rh2 S4 C38 108.80(15) yes
Ni2 S4 C38 94.87(16) yes
Rh2 S5 Ni2 69.95(4) yes
Rh2 S5 C43 110.47(17) yes
Ni2 S5 C43 94.80(18) yes
O6 S6 O7 121.2(3) yes
O6 S6 N7 105.4(2) yes
O6 S6 C48 107.9(2) yes
O7 S6 N7 107.3(2) yes
O7 S6 C48 108.9(2) yes
N7 S6 C48 105.02(19) yes
Ni1 N1 C12 109.2(3) yes
Ni1 N1 C13 104.0(3) yes
Ni1 N1 C17 109.2(3) yes
C12 N1 C13 110.4(4) yes
C12 N1 C17 112.7(4) yes
C13 N1 C17 110.9(3) yes
Ni1 N2 C14 110.1(3) yes
Ni1 N2 C15 107.0(3) yes
Ni1 N2 C20 105.1(3) yes
C14 N2 C15 110.5(4) yes
C14 N2 C20 111.9(3) yes
C15 N2 C20 112.1(4) yes
Ni1 N3 S3 115.39(16) yes
Ni1 N3 C18 99.7(3) yes
Ni1 N3 C19 106.4(3) yes
S3 N3 C18 110.3(3) yes
S3 N3 C19 110.7(3) yes
C18 N3 C19 114.0(4) yes
O3 N4 O4 113.5(6) yes
O3 N4 O5 117.2(6) yes
O4 N4 O5 129.3(8) yes
Ni2 N5 C39 106.8(3) yes
Ni2 N5 C40 109.2(4) yes
Ni2 N5 C44 104.9(3) yes
C39 N5 C40 111.4(4) yes
C39 N5 C44 112.5(4) yes
C40 N5 C44 111.6(4) yes
Ni2 N6 C41 104.0(4) yes
Ni2 N6 C42 108.5(3) yes
Ni2 N6 C47 108.9(3) yes
C41 N6 C42 109.6(4) yes
C41 N6 C47 111.9(4) yes
C42 N6 C47 113.4(4) yes
Ni2 N7 S6 114.37(18) yes
Ni2 N7 C45 106.3(3) yes
Ni2 N7 C46 99.3(3) yes
S6 N7 C45 111.4(3) yes
S6 N7 C46 111.4(3) yes
C45 N7 C46 113.5(4) yes
O8 N8 O9 116.1(7) yes
O8 N8 O10 126.5(8) yes
O9 N8 O10 117.4(7) yes
Rh1 C1 C2 70.7(3) yes
Rh1 C1 C5 70.5(3) yes
Rh1 C1 C6 126.8(3) yes
C2 C1 C5 108.3(4) yes
C2 C1 C6 125.3(5) yes
C5 C1 C6 126.4(5) yes
Rh1 C2 C1 71.4(3) yes
Rh1 C2 C3 71.8(3) yes
Rh1 C2 C7 127.6(3) yes
C1 C2 C3 107.1(4) yes
C1 C2 C7 127.5(5) yes
C3 C2 C7 125.0(5) yes
Rh1 C3 C2 69.5(2) yes
Rh1 C3 C4 72.1(3) yes
Rh1 C3 C8 125.5(3) yes
C2 C3 C4 108.3(4) yes
C2 C3 C8 125.2(4) yes
C4 C3 C8 126.5(4) yes
Rh1 C4 C3 71.2(2) yes
Rh1 C4 C5 69.1(2) yes
Rh1 C4 C9 126.1(3) yes
C3 C4 C5 108.0(4) yes
C3 C4 C9 126.4(4) yes
C5 C4 C9 125.6(4) yes
Rh1 C5 C1 71.7(3) yes
Rh1 C5 C4 72.7(3) yes
Rh1 C5 C10 126.7(3) yes
C1 C5 C4 108.2(4) yes
C1 C5 C10 125.3(5) yes
C4 C5 C10 126.1(4) yes
S1 C11 C12 114.0(4) yes
N1 C12 C11 112.6(4) yes
N1 C13 C14 111.1(4) yes
N2 C14 C13 110.7(4) yes
N2 C15 C16 113.3(4) yes
S2 C16 C15 115.3(4) yes
N1 C17 C18 112.2(4) yes
N3 C18 C17 111.8(4) yes
N3 C19 C20 110.8(3) yes
N2 C20 C19 110.2(4) yes
S3 C21 C22 120.2(3) yes
S3 C21 C26 119.2(4) yes
C22 C21 C26 120.6(4) yes
C21 C22 C23 119.7(4) yes
C22 C23 C24 121.0(5) yes
C23 C24 C25 118.9(4) yes
C23 C24 C27 120.4(5) yes
C25 C24 C27 120.7(4) yes
C24 C25 C26 120.5(4) yes
C21 C26 C25 119.2(5) yes
Rh2 C28 C29 70.4(2) yes
Rh2 C28 C32 69.9(2) yes
Rh2 C28 C33 124.7(3) yes
C29 C28 C32 108.2(4) yes
C29 C28 C33 126.0(4) yes
C32 C28 C33 125.8(4) yes
Rh2 C29 C28 71.7(2) yes
Rh2 C29 C30 72.7(3) yes
Rh2 C29 C34 126.5(3) yes
C28 C29 C30 108.2(4) yes
C28 C29 C34 126.0(4) yes
C30 C29 C34 125.5(4) yes
Rh2 C30 C29 68.9(2) yes
Rh2 C30 C31 71.3(2) yes
Rh2 C30 C35 125.1(3) yes
C29 C30 C31 107.6(4) yes
C29 C30 C35 125.4(4) yes
C31 C30 C35 127.0(4) yes
Rh2 C31 C30 71.9(2) yes
Rh2 C31 C32 68.6(2) yes
Rh2 C31 C36 125.8(3) yes
C30 C31 C32 108.3(4) yes
C30 C31 C36 127.7(4) yes
C32 C31 C36 124.0(4) yes
Rh2 C32 C28 72.0(2) yes
Rh2 C32 C31 72.7(2) yes
Rh2 C32 C37 129.4(3) yes
C28 C32 C31 107.5(4) yes
C28 C32 C37 127.0(4) yes
C31 C32 C37 124.5(4) yes
S4 C38 C39 115.1(4) yes
N5 C39 C38 113.0(4) yes
N5 C40 C41 110.8(5) yes
N6 C41 C40 111.4(5) yes
N6 C42 C43 112.1(5) yes
S5 C43 C42 113.5(4) yes
N5 C44 C45 109.9(5) yes
N7 C45 C44 110.0(4) yes
N7 C46 C47 111.3(4) yes
N6 C47 C46 113.2(4) yes
S6 C48 C49 118.9(4) yes
S6 C48 C53 120.5(4) yes
C49 C48 C53 120.7(4) yes
C48 C49 C50 118.5(5) yes
C49 C50 C51 121.6(5) yes
C50 C51 C52 117.9(4) yes
C50 C51 C54 120.7(5) yes
C52 C51 C54 121.4(5) yes
C51 C52 C53 122.0(5) yes
C48 C53 C52 119.3(5) yes
Ni1 Rh1 H1 54.1(15) no
S1 Rh1 H1 91.5(16) no
S2 Rh1 H1 89.7(16) no
C1 Rh1 H1 84.1(15) no
C2 Rh1 H1 98.7(16) no
C3 Rh1 H1 137.3(16) no
C4 Rh1 H1 145.1(15) no
C5 Rh1 H1 107.7(15) no
Ni2 Rh2 H2 46.8(16) no
S4 Rh2 H2 83.1(18) no
S5 Rh2 H2 87.3(16) no
C28 Rh2 H2 92.1(16) no
C29 Rh2 H2 113.2(17) no
C30 Rh2 H2 151.6(17) no
C31 Rh2 H2 144.8(16) no
C32 Rh2 H2 106.6(16) no
C1 C6 H6A 109.472 no
C1 C6 H6B 109.471 no
C1 C6 H6C 109.478 no
H6A C6 H6B 109.466 no
H6A C6 H6C 109.470 no
H6B C6 H6C 109.471 no
C2 C7 H7A 109.474 no
C2 C7 H7B 109.473 no
C2 C7 H7C 109.471 no
H7A C7 H7B 109.473 no
H7A C7 H7C 109.474 no
H7B C7 H7C 109.462 no
C3 C8 H8A 109.466 no
C3 C8 H8B 109.466 no
C3 C8 H8C 109.474 no
H8A C8 H8B 109.473 no
H8A C8 H8C 109.473 no
H8B C8 H8C 109.476 no
C4 C9 H9A 109.475 no
C4 C9 H9B 109.474 no
C4 C9 H9C 109.481 no
H9A C9 H9B 109.467 no
H9A C9 H9C 109.467 no
H9B C9 H9C 109.464 no
C5 C10 H10A 109.466 no
C5 C10 H10B 109.474 no
C5 C10 H10C 109.476 no
H10A C10 H10B 109.475 no
H10A C10 H10C 109.465 no
H10B C10 H10C 109.473 no
S1 C11 H11A 108.752 no
S1 C11 H11B 108.758 no
C12 C11 H11A 108.757 no
C12 C11 H11B 108.758 no
H11A C11 H11B 107.654 no
N1 C12 H12A 109.058 no
N1 C12 H12B 109.066 no
C11 C12 H12A 109.068 no
C11 C12 H12B 109.065 no
H12A C12 H12B 107.822 no
N1 C13 H13A 109.410 no
N1 C13 H13B 109.408 no
C14 C13 H13A 109.410 no
C14 C13 H13B 109.411 no
H13A C13 H13B 108.013 no
N2 C14 H14A 109.506 no
N2 C14 H14B 109.499 no
C13 C14 H14A 109.491 no
C13 C14 H14B 109.495 no
H14A C14 H14B 108.074 no
N2 C15 H15A 108.914 no
N2 C15 H15B 108.917 no
C16 C15 H15A 108.907 no
C16 C15 H15B 108.902 no
H15A C15 H15B 107.732 no
S2 C16 H16A 108.449 no
S2 C16 H16B 108.450 no
C15 C16 H16A 108.447 no
C15 C16 H16B 108.443 no
H16A C16 H16B 107.490 no
N1 C17 H17A 109.156 no
N1 C17 H17B 109.159 no
C18 C17 H17A 109.156 no
C18 C17 H17B 109.167 no
H17A C17 H17B 107.878 no
N3 C18 H18A 109.270 no
N3 C18 H18B 109.271 no
C17 C18 H18A 109.255 no
C17 C18 H18B 109.262 no
H18A C18 H18B 107.935 no
N3 C19 H19A 109.496 no
N3 C19 H19B 109.496 no
C20 C19 H19A 109.488 no
C20 C19 H19B 109.497 no
H19A C19 H19B 108.063 no
N2 C20 H20A 109.624 no
N2 C20 H20B 109.624 no
C19 C20 H20A 109.627 no
C19 C20 H20B 109.633 no
H20A C20 H20B 108.147 no
C21 C22 H22 120.169 no
C23 C22 H22 120.164 no
C22 C23 H23 119.506 no
C24 C23 H23 119.512 no
C24 C25 H25 119.751 no
C26 C25 H25 119.756 no
C21 C26 H26 120.379 no
C25 C26 H26 120.378 no
C24 C27 H27A 109.478 no
C24 C27 H27B 109.471 no
C24 C27 H27C 109.470 no
H27A C27 H27B 109.475 no
H27A C27 H27C 109.473 no
H27B C27 H27C 109.461 no
C28 C33 H33A 109.476 no
C28 C33 H33B 109.472 no
C28 C33 H33C 109.466 no
H33A C33 H33B 109.474 no
H33A C33 H33C 109.469 no
H33B C33 H33C 109.471 no
C29 C34 H34A 109.469 no
C29 C34 H34B 109.475 no
C29 C34 H34C 109.474 no
H34A C34 H34B 109.464 no
H34A C34 H34C 109.468 no
H34B C34 H34C 109.477 no
C30 C35 H35A 109.469 no
C30 C35 H35B 109.469 no
C30 C35 H35C 109.459 no
H35A C35 H35B 109.475 no
H35A C35 H35C 109.475 no
H35B C35 H35C 109.480 no
C31 C36 H36A 109.474 no
C31 C36 H36B 109.474 no
C31 C36 H36C 109.471 no
H36A C36 H36B 109.465 no
H36A C36 H36C 109.473 no
H36B C36 H36C 109.471 no
C32 C37 H37A 109.472 no
C32 C37 H37B 109.469 no
C32 C37 H37C 109.477 no
H37A C37 H37B 109.472 no
H37A C37 H37C 109.471 no
H37B C37 H37C 109.465 no
S4 C38 H38A 108.492 no
S4 C38 H38B 108.495 no
C39 C38 H38A 108.490 no
C39 C38 H38B 108.498 no
H38A C38 H38B 107.509 no
N5 C39 H39A 108.989 no
N5 C39 H39B 108.990 no
C38 C39 H39A 108.987 no
C38 C39 H39B 108.973 no
H39A C39 H39B 107.778 no
N5 C40 H40A 109.503 no
N5 C40 H40B 109.492 no
C41 C40 H40A 109.486 no
C41 C40 H40B 109.488 no
H40A C40 H40B 108.060 no
N6 C41 H41A 109.353 no
N6 C41 H41B 109.352 no
C40 C41 H41A 109.344 no
C40 C41 H41B 109.348 no
H41A C41 H41B 107.974 no
N6 C42 H42A 109.192 no
N6 C42 H42B 109.195 no
C43 C42 H42A 109.192 no
C43 C42 H42B 109.197 no
H42A C42 H42B 107.892 no
S5 C43 H43A 108.860 no
S5 C43 H43B 108.865 no
C42 C43 H43A 108.859 no
C42 C43 H43B 108.858 no
H43A C43 H43B 107.713 no
N5 C44 H44A 109.677 no
N5 C44 H44B 109.679 no
C45 C44 H44A 109.674 no
C45 C44 H44B 109.673 no
H44A C44 H44B 108.175 no
N7 C45 H45A 109.668 no
N7 C45 H45B 109.674 no
C44 C45 H45A 109.662 no
C44 C45 H45B 109.662 no
H45A C45 H45B 108.161 no
N7 C46 H46A 109.353 no
N7 C46 H46B 109.356 no
C47 C46 H46A 109.365 no
C47 C46 H46B 109.367 no
H46A C46 H46B 107.985 no
N6 C47 H47A 108.944 no
N6 C47 H47B 108.942 no
C46 C47 H47A 108.941 no
C46 C47 H47B 108.945 no
H47A C47 H47B 107.750 no
C48 C49 H49 120.765 no
C50 C49 H49 120.761 no
C49 C50 H50 119.200 no
C51 C50 H50 119.199 no
C51 C52 H52 118.987 no
C53 C52 H52 118.988 no
C48 C53 H53 120.361 no
C52 C53 H53 120.361 no
C51 C54 H54A 109.471 no
C51 C54 H54B 109.467 no
C51 C54 H54C 109.466 no
H54A C54 H54B 109.478 no
H54A C54 H54C 109.471 no
H54B C54 H54C 109.474 no

loop_
_geom_bond_atom_site_label_1
_geom_bond_atom_site_label_2
_geom_bond_distance
_geom_bond_publ_flag
Rh1 Ni1 2.6921(6) yes
Rh1 S1 2.3986(11) yes
Rh1 S2 2.3856(10) yes
Rh1 C1 2.205(4) yes
Rh1 C2 2.196(4) yes
Rh1 C3 2.227(4) yes
Rh1 C4 2.238(4) yes
Rh1 C5 2.190(4) yes
Rh2 Ni2 2.6907(6) yes
Rh2 S4 2.3777(11) yes
Rh2 S5 2.3850(11) yes
Rh2 C28 2.203(4) yes
Rh2 C29 2.187(4) yes
Rh2 C30 2.238(4) yes
Rh2 C31 2.230(4) yes
Rh2 C32 2.175(4) yes
Ni1 S1 2.3087(11) yes
Ni1 S2 2.3312(12) yes
Ni1 N1 2.068(4) yes
Ni1 N2 2.057(4) yes
Ni1 N3 2.188(3) yes
Ni2 S4 2.3209(12) yes
Ni2 S5 2.3079(13) yes
Ni2 N5 2.060(4) yes
Ni2 N6 2.071(4) yes
Ni2 N7 2.192(3) yes
S1 C11 1.834(5) yes
S2 C16 1.834(5) yes
S3 O1 1.429(3) yes
S3 O2 1.436(4) yes
S3 N3 1.725(4) yes
S3 C21 1.767(4) yes
S4 C38 1.840(5) yes
S5 C43 1.839(6) yes
S6 O6 1.438(4) yes
S6 O7 1.425(4) yes
S6 N7 1.717(4) yes
S6 C48 1.761(4) yes
O3 N4 1.327(11) yes
O4 N4 1.155(8) yes
O5 N4 1.229(8) yes
O8 N8 1.217(8) yes
O9 N8 1.310(11) yes
O10 N8 1.205(11) yes
N1 C12 1.480(6) yes
N1 C13 1.506(7) yes
N1 C17 1.501(5) yes
N2 C14 1.497(7) yes
N2 C15 1.486(6) yes
N2 C20 1.484(6) yes
N3 C18 1.513(6) yes
N3 C19 1.503(6) yes
N5 C39 1.501(6) yes
N5 C40 1.513(8) yes
N5 C44 1.476(6) yes
N6 C41 1.493(7) yes
N6 C42 1.492(7) yes
N6 C47 1.484(5) yes
N7 C45 1.496(7) yes
N7 C46 1.515(7) yes
C1 C2 1.429(7) yes
C1 C5 1.426(7) yes
C1 C6 1.504(8) yes
C2 C3 1.468(7) yes
C2 C7 1.497(7) yes
C3 C4 1.406(7) yes
C3 C8 1.503(7) yes
C4 C5 1.450(7) yes
C4 C9 1.505(7) yes
C5 C10 1.512(7) yes
C11 C12 1.533(7) yes
C13 C14 1.531(8) yes
C15 C16 1.512(7) yes
C17 C18 1.524(7) yes
C19 C20 1.518(7) yes
C21 C22 1.381(7) yes
C21 C26 1.391(6) yes
C22 C23 1.394(5) yes
C23 C24 1.388(6) yes
C24 C25 1.395(7) yes
C24 C27 1.520(6) yes
C25 C26 1.405(6) yes
C28 C29 1.425(6) yes
C28 C32 1.428(7) yes
C28 C33 1.513(7) yes
C29 C30 1.457(7) yes
C29 C34 1.506(7) yes
C30 C31 1.412(6) yes
C30 C35 1.493(7) yes
C31 C32 1.459(6) yes
C31 C36 1.487(7) yes
C32 C37 1.503(7) yes
C38 C39 1.511(8) yes
C40 C41 1.530(9) yes
C42 C43 1.513(9) yes
C44 C45 1.536(8) yes
C46 C47 1.525(7) yes
C48 C49 1.385(7) yes
C48 C53 1.384(7) yes
C49 C50 1.408(6) yes
C50 C51 1.393(7) yes
C51 C52 1.372(8) yes
C51 C54 1.502(6) yes
C52 C53 1.394(6) yes
Rh1 H1 1.66(5) no
Rh2 H2 1.53(5) no
C6 H6A 0.980 no
C6 H6B 0.980 no
C6 H6C 0.980 no
C7 H7A 0.980 no
C7 H7B 0.980 no
C7 H7C 0.980 no
C8 H8A 0.980 no
C8 H8B 0.980 no
C8 H8C 0.980 no
C9 H9A 0.980 no
C9 H9B 0.980 no
C9 H9C 0.980 no
C10 H10A 0.980 no
C10 H10B 0.980 no
C10 H10C 0.980 no
C11 H11A 0.990 no
C11 H11B 0.990 no
C12 H12A 0.990 no
C12 H12B 0.990 no
C13 H13A 0.990 no
C13 H13B 0.990 no
C14 H14A 0.990 no
C14 H14B 0.990 no
C15 H15A 0.990 no
C15 H15B 0.990 no
C16 H16A 0.990 no
C16 H16B 0.990 no
C17 H17A 0.990 no
C17 H17B 0.990 no
C18 H18A 0.990 no
C18 H18B 0.990 no
C19 H19A 0.990 no
C19 H19B 0.990 no
C20 H20A 0.990 no
C20 H20B 0.990 no
C22 H22 0.950 no
C23 H23 0.950 no
C25 H25 0.950 no
C26 H26 0.950 no
C27 H27A 0.980 no
C27 H27B 0.980 no
C27 H27C 0.980 no
C33 H33A 0.980 no
C33 H33B 0.980 no
C33 H33C 0.980 no
C34 H34A 0.980 no
C34 H34B 0.980 no
C34 H34C 0.980 no
C35 H35A 0.980 no
C35 H35B 0.980 no
C35 H35C 0.980 no
C36 H36A 0.980 no
C36 H36B 0.980 no
C36 H36C 0.980 no
C37 H37A 0.980 no
C37 H37B 0.980 no
C37 H37C 0.980 no
C38 H38A 0.990 no
C38 H38B 0.990 no
C39 H39A 0.990 no
C39 H39B 0.990 no
C40 H40A 0.990 no
C40 H40B 0.990 no
C41 H41A 0.990 no
C41 H41B 0.990 no
C42 H42A 0.990 no
C42 H42B 0.990 no
C43 H43A 0.990 no
C43 H43B 0.990 no
C44 H44A 0.990 no
C44 H44B 0.990 no
C45 H45A 0.990 no
C45 H45B 0.990 no
C46 H46A 0.990 no
C46 H46B 0.990 no
C47 H47A 0.990 no
C47 H47B 0.990 no
C49 H49 0.950 no
C50 H50 0.950 no
C52 H52 0.950 no
C53 H53 0.950 no
C54 H54A 0.980 no
C54 H54B 0.980 no
C54 H54C 0.980 no
